data_4003073
loop_
_publ_author_name
'Yuan, Yang'
'Li, Jiantang'
'Sun, Xiaodong'
'Li, Guanghua'
'Liu, Yunling'
'Verma, Gaurav'
'Ma, Shengqian'

_publ_section_title
;
 Indium--Organic Frameworks Based on Dual Secondary Building Units
 Featuring Halogen-Decorated Channels for Highly Effective CO2 Fixation
;
_journal_issue 3
_journal_name_full 'Chemistry of Materials'
_journal_page_first 1084
_journal_paper_doi 10.1021/acs.chemmater.8b04792
_journal_volume 31
_journal_year 2019
_chemical_formula_moiety 'C144 H193 Br7 In9 N21 O63'
_chemical_formula_sum 'C144 H193 Br7 In9 N21 O63'
_chemical_formula_weight 4818.94
_space_group_IT_number 163
_space_group_name_Hall '-P 3 2c'
_space_group_name_H-M_alt 'P -3 1 c'
_symmetry_cell_setting trigonal
_symmetry_space_group_name_Hall '-P 3 2c'
_symmetry_space_group_name_H-M 'P -3 1 c'
_atom_sites_solution_hydrogens geom
_atom_sites_solution_primary direct
_atom_sites_solution_secondary difmap
_audit_creation_method SHELXL-97
_cell_angle_alpha 90.00
_cell_angle_beta 90.00
_cell_angle_gamma 120.00
_cell_formula_units_Z 2
_cell_length_a 26.945(4)
_cell_length_b 26.945(4)
_cell_length_c 17.792(4)
_cell_measurement_reflns_used 6625
_cell_measurement_temperature 293(2)
_cell_measurement_theta_max 25.04
_cell_measurement_theta_min 1.44
_cell_volume 11187(3)
_computing_structure_refinement 'SHELXL-97 (Sheldrick, 1997)'
_computing_structure_solution 'SHELXS-97 (Sheldrick, 1990)'
_diffrn_ambient_temperature 293(2)
_diffrn_measured_fraction_theta_full 1.000
_diffrn_measured_fraction_theta_max 1.000
_diffrn_measurement_device_type 'CCD area detector'
_diffrn_radiation_monochromator graphite
_diffrn_radiation_source 'fine-focus sealed tube'
_diffrn_radiation_type MoK\a
_diffrn_radiation_wavelength 0.71073
_diffrn_reflns_av_R_equivalents 0.0566
_diffrn_reflns_av_sigmaI/netI 0.0277
_diffrn_reflns_limit_h_max 30
_diffrn_reflns_limit_h_min -32
_diffrn_reflns_limit_k_max 32
_diffrn_reflns_limit_k_min -32
_diffrn_reflns_limit_l_max 21
_diffrn_reflns_limit_l_min -21
_diffrn_reflns_number 71387
_diffrn_reflns_theta_full 25.04
_diffrn_reflns_theta_max 25.04
_diffrn_reflns_theta_min 1.44
_exptl_absorpt_coefficient_mu 2.233
_exptl_absorpt_correction_T_max 0.7045
_exptl_absorpt_correction_T_min 0.6327
_exptl_absorpt_correction_type empirical
_exptl_absorpt_process_details SADABS
_exptl_crystal_colour colourless
_exptl_crystal_density_diffrn 1.431
_exptl_crystal_density_meas ?
_exptl_crystal_density_method 'not measured'
_exptl_crystal_description block
_exptl_crystal_F_000 4788
_exptl_crystal_size_max 0.21
_exptl_crystal_size_mid 0.20
_exptl_crystal_size_min 0.18
_refine_diff_density_max 2.568
_refine_diff_density_min -1.717
_refine_diff_density_rms 0.118
_refine_ls_extinction_method none
_refine_ls_goodness_of_fit_ref 1.097
_refine_ls_hydrogen_treatment mixed
_refine_ls_matrix_type full
_refine_ls_number_parameters 238
_refine_ls_number_reflns 6625
_refine_ls_number_restraints 12
_refine_ls_restrained_S_all 1.096
_refine_ls_R_factor_all 0.0623
_refine_ls_R_factor_gt 0.0519
_refine_ls_shift/su_max 0.003
_refine_ls_shift/su_mean 0.000
_refine_ls_structure_factor_coef Fsqd
_refine_ls_weighting_details 'calc w=1/[\s^2^(Fo^2^)+(0.0631P)^2^+48.0682P] where P=(Fo^2^+2Fc^2^)/3'
_refine_ls_weighting_scheme calc
_refine_ls_wR_factor_gt 0.1371
_refine_ls_wR_factor_ref 0.1413
_reflns_number_gt 5652
_reflns_number_total 6625
_reflns_threshold_expression >2sigma(I)
_cod_data_source_file cm8b04792_si_002.cif
_cod_data_source_block aaa
_cod_depositor_comments
;
The following automatic conversions were performed:

'_symmetry_cell_setting' value 'Trigonal' changed to 'trigonal'
according to
/home/data/users/saulius/crontab/automatic-downloads/current/ACS/lib/dictionaries/cif_core.dic
dictionary named 'cif_core.dic' version 2.4.2 from 2011-04-26.

'_exptl_crystal_density_meas' value 'none' was changed to '?' - the
value is perceived as not measured.

Automatic conversion script
Id: cif_fix_values 4973 2017-02-22 13:04:09Z antanas 
;
_cod_original_sg_symbol_H-M P-31c
_cod_database_code 4003073

loop_
_symmetry_equiv_pos_as_xyz
'x, y, z'
'-y, x-y, z'
'-x+y, -x, z'
'-y, -x, -z+1/2'
'-x+y, y, -z+1/2'
'x, x-y, -z+1/2'
'-x, -y, -z'
'y, -x+y, -z'
'x-y, x, -z'
'y, x, z-1/2'
'x-y, -y, z-1/2'
'-x, -x+y, z-1/2'

loop_
_atom_site_label
_atom_site_type_symbol
_atom_site_fract_x
_atom_site_fract_y
_atom_site_fract_z
_atom_site_U_iso_or_equiv
_atom_site_adp_type
_atom_site_occupancy
_atom_site_symmetry_multiplicity
_atom_site_calc_flag
_atom_site_refinement_flags
_atom_site_disorder_assembly
_atom_site_disorder_group
In1 In 0.622867(10) 0.377133(10) 0.2500 0.02035(14) Uani 1 2 d S . .
In2 In 0.34784(2) 0.44036(2) 0.42589(2) 0.04084(16) Uani 1 1 d . . .
Br1 Br 0.43153(4) 0.54270(4) 0.43155(6) 0.0787(3) Uani 1 1 d . A .
Br2 Br 0.2511(3) 0.3293(3) 0.4330(4) 0.0716(18) Uani 0.17 1 d PU A 1
O9 O 0.2685(4) 0.3492(4) 0.4262(5) 0.066(2) Uani 0.83 1 d PU A 2
O1 O 0.56535(18) 0.32216(18) 0.3403(2) 0.0383(10) Uani 1 1 d . . .
O2 O 0.56302(18) 0.23835(17) 0.3339(2) 0.0363(9) Uani 1 1 d . . .
O3 O 0.3940(3) 0.3982(3) 0.4612(2) 0.0666(16) Uani 1 1 d . A .
O4 O 0.3604(2) 0.4208(2) 0.5615(3) 0.0546(13) Uani 1 1 d . A .
O5 O 0.4525(2) 0.3123(2) 0.8139(2) 0.0535(13) Uani 1 1 d . . .
O6 O 0.4152(3) 0.3679(3) 0.8132(2) 0.0647(16) Uani 1 1 d . . .
O7 O 0.6667 0.3333 0.2500 0.0264(19) Uani 1 6 d S . .
O8 O 0.57814(12) 0.42187(12) 0.2500 0.0584(19) Uani 1 2 d S . .
N1 N 0.4663(2) 0.1794(2) 0.5239(2) 0.0347(11) Uani 1 1 d . . .
C1 C 0.4970(3) 0.1984(2) 0.4612(3) 0.0316(12) Uani 1 1 d . . .
H1 H 0.5074 0.1747 0.4359 0.038 Uiso 1 1 calc R . .
C2 C 0.5143(2) 0.2530(2) 0.4318(3) 0.0309(12) Uani 1 1 d . . .
C3 C 0.4995(2) 0.2881(2) 0.4702(3) 0.0316(12) Uani 1 1 d . . .
H3 H 0.5109 0.3248 0.4524 0.038 Uiso 1 1 calc R . .
C4 C 0.4672(3) 0.2682(3) 0.5359(3) 0.0338(13) Uani 1 1 d . . .
C5 C 0.4513(3) 0.2143(3) 0.5599(3) 0.0358(14) Uani 1 1 d . . .
H5 H 0.4290 0.2008 0.6032 0.043 Uiso 1 1 calc R . .
C6 C 0.5513(2) 0.2739(2) 0.3628(3) 0.0281(12) Uani 1 1 d . . .
C7 C 0.4475(3) 0.3027(3) 0.5777(3) 0.0321(12) Uani 1 1 d . . .
C8 C 0.4284(3) 0.3343(3) 0.5406(3) 0.0378(14) Uani 1 1 d . A .
H8 H 0.4300 0.3353 0.4884 0.045 Uiso 1 1 calc R . .
C9 C 0.4069(3) 0.3648(3) 0.5767(3) 0.0415(16) Uani 1 1 d . . .
C10 C 0.4086(3) 0.3665(3) 0.6548(3) 0.0458(17) Uani 1 1 d . A .
H10 H 0.3962 0.3882 0.6807 0.055 Uiso 1 1 calc R . .
C11 C 0.4290(3) 0.3355(3) 0.6944(3) 0.0415(15) Uani 1 1 d . . .
C12 C 0.4480(3) 0.3050(3) 0.6556(3) 0.0352(13) Uani 1 1 d . A .
H12 H 0.4618 0.2848 0.6822 0.042 Uiso 1 1 calc R . .
C13 C 0.3863(3) 0.3973(3) 0.5317(3) 0.0456(17) Uani 1 1 d . A .
C14 C 0.4331(3) 0.3391(3) 0.7779(3) 0.0433(16) Uani 1 1 d . A .

loop_
_atom_site_aniso_label
_atom_site_aniso_U_11
_atom_site_aniso_U_22
_atom_site_aniso_U_33
_atom_site_aniso_U_23
_atom_site_aniso_U_13
_atom_site_aniso_U_12
In1 0.0246(2) 0.0246(2) 0.0126(2) -0.00064(16) -0.00064(16) 0.0129(2)
In2 0.0624(3) 0.0698(3) 0.0161(2) -0.00341(18) -0.00317(18) 0.0524(3)
Br1 0.0643(5) 0.0830(6) 0.0757(6) 0.0044(5) 0.0087(4) 0.0269(5)
Br2 0.072(2) 0.071(2) 0.070(2) 0.0000(9) -0.0010(9) 0.0344(12)
O9 0.066(3) 0.067(3) 0.065(3) -0.0001(10) 0.0002(10) 0.0327(14)
O1 0.049(3) 0.044(3) 0.030(2) 0.0120(18) 0.0177(19) 0.030(2)
O2 0.045(2) 0.039(2) 0.0252(19) 0.0010(17) 0.0158(18) 0.022(2)
O3 0.115(5) 0.100(4) 0.028(2) 0.002(2) -0.011(3) 0.086(4)
O4 0.083(4) 0.078(3) 0.038(2) 0.003(2) -0.005(2) 0.067(3)
O5 0.095(4) 0.076(3) 0.018(2) -0.005(2) -0.005(2) 0.065(3)
O6 0.119(5) 0.107(4) 0.0116(19) -0.003(2) -0.001(2) 0.089(4)
O7 0.029(3) 0.029(3) 0.022(4) 0.000 0.000 0.0144(14)
O8 0.044(3) 0.044(3) 0.105(6) -0.008(3) -0.008(3) 0.035(3)
N1 0.052(3) 0.031(3) 0.019(2) 0.0063(19) 0.013(2) 0.019(2)
C1 0.047(3) 0.032(3) 0.019(2) 0.002(2) 0.006(2) 0.022(3)
C2 0.039(3) 0.029(3) 0.021(3) 0.003(2) 0.009(2) 0.014(3)
C3 0.045(3) 0.028(3) 0.019(3) 0.005(2) 0.012(2) 0.017(3)
C4 0.037(3) 0.042(3) 0.027(3) -0.001(2) 0.003(2) 0.024(3)
C5 0.053(4) 0.044(3) 0.018(3) 0.008(2) 0.012(2) 0.029(3)
C6 0.030(3) 0.032(3) 0.024(3) 0.004(2) 0.009(2) 0.017(2)
C7 0.045(3) 0.042(3) 0.019(3) 0.004(2) 0.008(2) 0.029(3)
C8 0.052(4) 0.056(4) 0.022(3) 0.009(3) 0.008(3) 0.039(3)
C9 0.065(4) 0.068(4) 0.023(3) 0.001(3) -0.001(3) 0.057(4)
C10 0.078(5) 0.076(5) 0.018(3) 0.001(3) 0.007(3) 0.064(4)
C11 0.062(4) 0.061(4) 0.024(3) 0.001(3) 0.001(3) 0.048(4)
C12 0.056(4) 0.043(3) 0.020(3) 0.008(2) 0.003(2) 0.035(3)
C13 0.073(5) 0.067(4) 0.017(3) 0.006(3) -0.007(3) 0.049(4)
C14 0.070(5) 0.065(4) 0.019(3) 0.004(3) 0.002(3) 0.052(4)

loop_
_atom_type_symbol
_atom_type_description
_atom_type_scat_dispersion_real
_atom_type_scat_dispersion_imag
_atom_type_scat_source
C C 0.0033 0.0016 'International Tables Vol C Tables 4.2.6.8 and 6.1.1.4'
H H 0.0000 0.0000 'International Tables Vol C Tables 4.2.6.8 and 6.1.1.4'
N N 0.0061 0.0033 'International Tables Vol C Tables 4.2.6.8 and 6.1.1.4'
O O 0.0106 0.0060 'International Tables Vol C Tables 4.2.6.8 and 6.1.1.4'
Br Br -0.2901 2.4595 'International Tables Vol C Tables 4.2.6.8 and 6.1.1.4'
In In -0.7276 1.3100 'International Tables Vol C Tables 4.2.6.8 and 6.1.1.4'

loop_
_geom_angle_atom_site_label_1
_geom_angle_atom_site_label_2
_geom_angle_atom_site_label_3
_geom_angle
_geom_angle_site_symmetry_1
_geom_angle_site_symmetry_3
O7 In1 O8 180.0 . .
O7 In1 O2 94.64(11) . 3_665
O8 In1 O2 85.36(11) . 3_665
O7 In1 O2 94.64(11) . 6
O8 In1 O2 85.36(11) . 6
O2 In1 O2 170.7(2) 3_665 6
O7 In1 O1 91.54(10) . 4_665
O8 In1 O1 88.46(10) . 4_665
O2 In1 O1 91.15(17) 3_665 4_665
O2 In1 O1 88.60(16) 6 4_665
O7 In1 O1 91.54(10) . .
O8 In1 O1 88.46(10) . .
O2 In1 O1 88.60(16) 3_665 .
O2 In1 O1 91.15(17) 6 .
O1 In1 O1 176.9(2) 4_665 .
O3 In2 N1 138.23(18) . 9_556
O3 In2 O6 79.23(17) . 10
N1 In2 O6 139.43(17) 9_556 10
O3 In2 O5 135.83(16) . 10
N1 In2 O5 83.15(16) 9_556 10
O6 In2 O5 57.03(16) 10 10
O3 In2 O9 84.8(3) . .
N1 In2 O9 84.2(2) 9_556 .
O6 In2 O9 85.2(3) 10 .
O5 In2 O9 85.6(3) 10 .
O3 In2 O4 55.85(16) . .
N1 In2 O4 83.20(15) 9_556 .
O6 In2 O4 134.77(16) 10 .
O5 In2 O4 164.48(17) 10 .
O9 In2 O4 85.7(2) . .
O3 In2 Br1 97.34(18) . .
N1 In2 Br1 92.09(14) 9_556 .
O6 In2 Br1 98.30(17) 10 .
O5 In2 Br1 94.97(14) 10 .
O9 In2 Br1 176.1(2) . .
O4 In2 Br1 92.86(13) . .
O3 In2 C14 107.77(18) . 10
N1 In2 C14 111.37(17) 9_556 10
O6 In2 C14 28.64(17) 10 10
O5 In2 C14 28.41(17) 10 10
O9 In2 C14 85.6(3) . 10
O4 In2 C14 162.13(17) . 10
Br1 In2 C14 96.74(17) . 10
O3 In2 C13 27.88(19) . .
N1 In2 C13 110.70(18) 9_556 .
O6 In2 C13 106.88(18) 10 .
O5 In2 C13 161.47(19) 10 .
O9 In2 C13 83.7(3) . .
O4 In2 C13 28.00(17) . .
Br1 In2 C13 96.69(16) . .
C14 In2 C13 135.11(19) 10 .
O3 In2 Br2 84.2(2) . .
N1 In2 Br2 83.19(19) 9_556 .
O6 In2 Br2 87.4(2) 10 .
O5 In2 Br2 87.7(2) 10 .
O9 In2 Br2 2.4(3) . .
O4 In2 Br2 83.39(19) . .
Br1 In2 Br2 174.27(14) . .
C14 In2 Br2 88.0(2) 10 .
C13 In2 Br2 82.0(2) . .
C6 O1 In1 133.6(3) . .
C6 O2 In1 132.9(4) . 2_655
C13 O3 In2 99.6(4) . .
C13 O4 In2 82.6(3) . .
C14 O5 In2 91.0(4) . 10_556
C14 O6 In2 92.4(4) . 10_556
In1 O7 In1 120.0 3_665 2_655
In1 O7 In1 120.0 3_665 .
In1 O7 In1 120.0 2_655 .
C1 N1 C5 118.3(5) . .
C1 N1 In2 122.7(4) . 8_556
C5 N1 In2 119.1(3) . 8_556
N1 C1 C2 122.1(5) . .
N1 C1 H1 118.9 . .
C2 C1 H1 118.9 . .
C3 C2 C1 118.6(5) . .
C3 C2 C6 120.9(5) . .
C1 C2 C6 120.5(5) . .
C2 C3 C4 119.3(5) . .
C2 C3 H3 120.3 . .
C4 C3 H3 120.3 . .
C5 C4 C3 118.5(5) . .
C5 C4 C7 119.4(5) . .
C3 C4 C7 122.1(5) . .
N1 C5 C4 123.2(5) . .
N1 C5 H5 118.4 . .
C4 C5 H5 118.4 . .
O1 C6 O2 127.8(5) . .
O1 C6 C2 117.3(5) . .
O2 C6 C2 114.9(5) . .
C8 C7 C12 116.9(5) . .
C8 C7 C4 120.9(5) . .
C12 C7 C4 122.2(5) . .
C7 C8 C9 123.4(5) . .
C7 C8 H8 118.3 . .
C9 C8 H8 118.3 . .
C8 C9 C10 117.7(5) . .
C8 C9 C13 119.7(5) . .
C10 C9 C13 122.5(5) . .
C9 C10 C11 120.1(5) . .
C9 C10 H10 120.0 . .
C11 C10 H10 120.0 . .
C12 C11 C10 119.1(5) . .
C12 C11 C14 120.7(5) . .
C10 C11 C14 120.1(5) . .
C11 C12 C7 122.6(5) . .
C11 C12 H12 118.7 . .
C7 C12 H12 118.7 . .
O4 C13 O3 121.8(5) . .
O4 C13 C9 122.1(5) . .
O3 C13 C9 116.0(6) . .
O4 C13 In2 69.4(3) . .
O3 C13 In2 52.5(3) . .
C9 C13 In2 167.2(4) . .
O5 C14 O6 119.6(5) . .
O5 C14 C11 120.6(5) . .
O6 C14 C11 119.8(5) . .
O5 C14 In2 60.6(3) . 10_556
O6 C14 In2 59.0(3) . 10_556
C11 C14 In2 178.6(5) . 10_556

loop_
_geom_bond_atom_site_label_1
_geom_bond_atom_site_label_2
_geom_bond_distance
_geom_bond_site_symmetry_2
In1 O7 2.0441(6) .
In1 O8 2.088(6) .
In1 O2 2.132(4) 3_665
In1 O2 2.132(4) 6
In1 O1 2.209(4) 4_665
In1 O1 2.209(4) .
In2 O3 2.155(5) .
In2 N1 2.264(5) 9_556
In2 O6 2.267(4) 10
In2 O5 2.304(4) 10
In2 O9 2.313(9) .
In2 O4 2.528(4) .
In2 Br1 2.5458(12) .
In2 C14 2.643(6) 10
In2 C13 2.678(6) .
In2 Br2 2.823(8) .
O1 C6 1.227(7) .
O2 C6 1.258(7) .
O2 In1 2.132(4) 2_655
O3 C13 1.270(7) .
O4 C13 1.268(8) .
O5 C14 1.258(7) .
O5 In2 2.304(4) 10_556
O6 C14 1.268(8) .
O6 In2 2.267(4) 10_556
O7 In1 2.0441(6) 3_665
O7 In1 2.0441(6) 2_655
N1 C1 1.330(7) .
N1 C5 1.358(7) .
N1 In2 2.264(5) 8_556
C1 C2 1.403(8) .
C1 H1 0.9300 .
C2 C3 1.380(8) .
C2 C6 1.503(7) .
C3 C4 1.394(7) .
C3 H3 0.9300 .
C4 C5 1.362(8) .
C4 C7 1.479(8) .
C5 H5 0.9300 .
C7 C8 1.364(8) .
C7 C12 1.386(7) .
C8 C9 1.380(8) .
C8 H8 0.9300 .
C9 C10 1.391(8) .
C9 C13 1.481(8) .
C10 C11 1.399(8) .
C10 H10 0.9300 .
C11 C12 1.352(8) .
C11 C14 1.489(8) .
C12 H12 0.9300 .
C14 In2 2.643(6) 10_556
